data_7223093
loop_
_publ_author_name
'Fujita, Wataru'

_publ_section_title
;
 Convenient crystal growth, structural determination and magnetic studies
 of layered copper hydroxides containing aromatic sulfonates
;
_journal_issue 47
_journal_name_full CrystEngComm
_journal_page_first 9193
_journal_paper_doi 10.1039/C5CE01731A
_journal_volume 17
_journal_year 2015
_chemical_formula_moiety 'C10 H26 Cu5 O20 S2'
_chemical_formula_sum 'C10 H26 Cu5 O20 S2'
_chemical_formula_weight 848.15
_space_group_crystal_system triclinic
_space_group_IT_number 2
_space_group_name_Hall '-P 1'
_space_group_name_H-M_alt 'P -1'
_symmetry_space_group_name_Hall '-P 1'
_symmetry_space_group_name_H-M 'P -1'
_atom_sites_solution_hydrogens geom
_atom_sites_solution_primary direct
_atom_sites_solution_secondary difmap
_audit_update_record
;
2015-10-05 deposited with the CCDC.
2015-10-28 downloaded from the CCDC.
;
_cell_angle_alpha 95.208(10)
_cell_angle_beta 98.408(9)
_cell_angle_gamma 107.430(7)
_cell_formula_units_Z 1
_cell_length_a 5.4530(5)
_cell_length_b 8.0998(9)
_cell_length_c 14.4067(17)
_cell_measurement_reflns_used 2398
_cell_measurement_temperature 200
_cell_measurement_theta_max 27.50
_cell_measurement_theta_min 3.20
_cell_volume 594.44(12)
_computing_cell_refinement 'CrystalClear-SM Expert 2.0 r4'
_computing_data_collection 'CrystalClear-SM Expert 2.0 r4 (Rigaku, 2009)'
_computing_data_reduction 'CrystalClear-SM Expert 2.0 r4'
_computing_molecular_graphics 'CrystalStructure 4.2'
_computing_publication_material 'CrystalStructure 4.2 (Rigaku, 2015)'
_computing_structure_refinement 'SHELXL Version 2014/7 (Sheldrick, 2008)'
_computing_structure_solution 'SHELXT Version 2014/4 (Sheldrick, 2014)'
_diffrn_ambient_temperature 200
_diffrn_detector_area_resol_mean 7.314
_diffrn_measured_fraction_theta_full 0.985
_diffrn_measured_fraction_theta_max 0.965
_diffrn_measurement_device_type 'Rigaku Mercury70'
_diffrn_measurement_method \w
_diffrn_radiation_type 'Mo K\a'
_diffrn_radiation_wavelength 0.71075
_diffrn_reflns_av_R_equivalents 0.0636
_diffrn_reflns_laue_measured_fraction_full 0.985
_diffrn_reflns_laue_measured_fraction_max 0.965
_diffrn_reflns_limit_h_max 5
_diffrn_reflns_limit_h_min -7
_diffrn_reflns_limit_k_max 10
_diffrn_reflns_limit_k_min -9
_diffrn_reflns_limit_l_max 15
_diffrn_reflns_limit_l_min -18
_diffrn_reflns_number 5801
_diffrn_reflns_point_group_measured_fraction_full 0.985
_diffrn_reflns_point_group_measured_fraction_max 0.965
_diffrn_reflns_theta_full 25.242
_diffrn_reflns_theta_max 27.484
_diffrn_reflns_theta_min 3.206
_diffrn_standards_number 0
_exptl_absorpt_coefficient_mu 4.668
_exptl_absorpt_correction_T_max 0.792
_exptl_absorpt_correction_T_min 0.618
_exptl_absorpt_correction_type multi-scan
_exptl_absorpt_process_details 'REQAB (Rigaku, 1998)'
_exptl_crystal_colour 'light blue'
_exptl_crystal_density_diffrn 2.369
_exptl_crystal_density_method 'not measured'
_exptl_crystal_description plate
_exptl_crystal_F_000 423.00
_exptl_crystal_size_max 0.300
_exptl_crystal_size_mid 0.200
_exptl_crystal_size_min 0.050
_refine_diff_density_max 0.59
_refine_diff_density_min -0.99
_refine_ls_extinction_method none
_refine_ls_goodness_of_fit_ref 1.033
_refine_ls_hydrogen_treatment mixed
_refine_ls_number_parameters 199
_refine_ls_number_reflns 2616
_refine_ls_number_restraints 0
_refine_ls_R_factor_all 0.0453
_refine_ls_R_factor_gt 0.0369
_refine_ls_shift/su_max 0.001
_refine_ls_structure_factor_coef Fsqd
_refine_ls_weighting_details 'w = 1/[\s^2^(Fo^2^)+(0.0552P)^2^+0.2035P] where P=(Fo^2^+2Fc^2^)/3'
_refine_ls_weighting_scheme calc
_refine_ls_wR_factor_gt 0.0952
_refine_ls_wR_factor_ref 0.1024
_reflns_Friedel_coverage 0.000
_reflns_number_gt 2180
_reflns_number_total 2616
_reflns_threshold_expression F^2^>2.0\s(F^2^)
_cod_data_source_file c5ce01731a2.cif
_cod_data_source_block 140510f13
_cod_depositor_comments 'Adding full bibliography for 7223093--7223096.cif.'
_cod_original_cell_volume 594.44(11)
_cod_database_code 7223093

loop_
_space_group_symop_id
_space_group_symop_operation_xyz
1 +X,+Y,+Z
2 -X,-Y,-Z

loop_
_atom_site_label
_atom_site_type_symbol
_atom_site_fract_x
_atom_site_fract_y
_atom_site_fract_z
_atom_site_U_iso_or_equiv
_atom_site_adp_type
_atom_site_occupancy
_atom_site_site_symmetry_order
_atom_site_calc_flag
_atom_site_refinement_flags_posn
_atom_site_refinement_flags_adp
_atom_site_refinement_flags_occupancy
Cu1 Cu 0.5000 0.5000 0.5000 0.01019(15) Uani 1 2 d S . P
Cu2 Cu 0.92119(6) 0.30231(4) 0.50188(2) 0.00976(13) Uani 1 1 d . . .
Cu3 Cu 0.30101(6) 0.09474(4) 0.49468(2) 0.00996(13) Uani 1 1 d . . .
S1 S 0.30209(14) 0.43899(11) 0.81332(5) 0.0177(2) Uani 1 1 d . . .
O1 O 0.2950(4) 0.2709(3) 0.76243(16) 0.0245(5) Uani 1 1 d . . .
O2 O 0.5628(4) 0.5451(3) 0.85810(16) 0.0258(5) Uani 1 1 d . . .
O3 O 0.1701(4) 0.5318(3) 0.75014(15) 0.0211(5) Uani 1 1 d . . .
O4 O 0.7920(4) 0.4742(3) 0.43946(17) 0.0109(4) Uani 1 1 d . . .
H4A H 0.767(7) 0.459(5) 0.385(3) 0.013 Uiso 1 1 d . U .
O5 O 0.2516(4) 0.2847(3) 0.43102(16) 0.0122(5) Uani 1 1 d . . .
H5A H 0.253(7) 0.268(5) 0.379(3) 0.015 Uiso 1 1 d . U .
O6 O 1.0481(4) 0.1397(3) 0.57163(16) 0.0114(4) Uani 1 1 d . . .
H6A H 1.091(7) 0.173(5) 0.627(3) 0.014 Uiso 1 1 d . U .
O7 O 0.3806(4) -0.0938(3) 0.55818(16) 0.0112(4) Uani 1 1 d . . .
H7A H 0.390(6) -0.077(5) 0.618(3) 0.013 Uiso 1 1 d . U .
O8 O 0.6696(5) 0.3568(3) 0.63747(18) 0.0212(5) Uani 1 1 d . . .
H8A H 0.571(8) 0.327(5) 0.669(3) 0.025 Uiso 1 1 d . U .
H8B H 0.808(8) 0.412(5) 0.671(3) 0.025 Uiso 1 1 d . U .
O9 O 0.8175(5) 0.8098(4) 0.76314(19) 0.0288(6) Uani 1 1 d . . .
H9A H 0.790(8) 0.741(6) 0.797(3) 0.035 Uiso 1 1 d . U .
H9B H 0.689(8) 0.852(6) 0.761(3) 0.035 Uiso 1 1 d . U .
O10 O 0.3837(6) 0.9434(4) 0.7527(2) 0.0297(6) Uani 1 1 d . . .
H10A H 0.245(8) 0.873(6) 0.759(3) 0.036 Uiso 1 1 d . U .
H10B H 0.402(9) 1.023(6) 0.774(3) 0.036 Uiso 1 1 d . U .
C1 C 0.1135(6) 0.3881(4) 0.9033(2) 0.0173(6) Uani 1 1 d . . .
C2 C -0.0075(6) 0.2162(4) 0.9087(2) 0.0240(7) Uani 1 1 d . . .
H2 H 0.0165 0.1276 0.8665 0.029 Uiso 1 1 calc R U .
C3 C -0.1669(7) 0.1698(5) 0.9762(2) 0.0262(8) Uani 1 1 d . . .
H3 H -0.2491 0.0498 0.9797 0.031 Uiso 1 1 calc R U .
C4 C -0.2052(6) 0.2950(4) 1.0370(2) 0.0219(7) Uani 1 1 d . . .
H4 H -0.3158 0.2612 1.0818 0.026 Uiso 1 1 calc R U .
C5 C 0.0817(6) 0.5245(4) 0.9659(2) 0.0153(6) Uani 1 1 d . . .

loop_
_atom_site_aniso_label
_atom_site_aniso_U_11
_atom_site_aniso_U_22
_atom_site_aniso_U_33
_atom_site_aniso_U_23
_atom_site_aniso_U_13
_atom_site_aniso_U_12
Cu1 0.0095(3) 0.0058(3) 0.0157(3) 0.0016(2) 0.00325(19) 0.0027(2)
Cu2 0.0099(2) 0.0049(2) 0.0147(2) 0.00228(16) 0.00152(15) 0.00279(16)
Cu3 0.0104(2) 0.0059(2) 0.0152(2) 0.00319(16) 0.00319(15) 0.00402(17)
S1 0.0189(4) 0.0221(5) 0.0129(4) 0.0023(3) 0.0038(3) 0.0072(3)
O1 0.0311(13) 0.0256(14) 0.0202(12) 0.0000(10) 0.0087(9) 0.0129(10)
O2 0.0186(11) 0.0326(15) 0.0227(13) 0.0044(11) 0.0013(9) 0.0038(9)
O3 0.0227(12) 0.0282(14) 0.0143(11) 0.0041(10) 0.0034(9) 0.0106(10)
O4 0.0124(10) 0.0059(10) 0.0142(10) 0.0018(8) 0.0014(8) 0.0030(8)
O5 0.0136(11) 0.0079(11) 0.0160(11) 0.0023(9) 0.0030(8) 0.0043(8)
O6 0.0134(10) 0.0085(11) 0.0131(11) 0.0014(8) 0.0026(8) 0.0047(8)
O7 0.0132(10) 0.0070(11) 0.0137(11) 0.0018(8) 0.0021(8) 0.0038(8)
O8 0.0195(12) 0.0233(14) 0.0206(13) 0.0037(10) 0.0069(9) 0.0052(10)
O9 0.0390(15) 0.0246(16) 0.0248(14) 0.0082(11) 0.0093(11) 0.0100(12)
O10 0.0370(15) 0.0211(15) 0.0300(15) 0.0024(12) 0.0091(11) 0.0067(12)
C1 0.0194(15) 0.0211(18) 0.0119(15) 0.0015(12) 0.0032(11) 0.0071(12)
C2 0.0276(18) 0.0176(18) 0.0256(18) -0.0004(14) 0.0083(13) 0.0049(13)
C3 0.036(2) 0.0153(18) 0.0267(19) 0.0032(14) 0.0120(14) 0.0032(14)
C4 0.0243(16) 0.0207(18) 0.0207(17) 0.0066(14) 0.0063(12) 0.0050(13)
C5 0.0181(15) 0.0172(17) 0.0110(14) 0.0025(12) 0.0029(11) 0.0059(12)

loop_
_atom_type_symbol
_atom_type_description
_atom_type_scat_dispersion_real
_atom_type_scat_dispersion_imag
_atom_type_scat_source
C C 0.0033 0.0016
;
International Tables for Crystallography
(Vol. C, Tables 4.2.6.8 and 6.1.1.4)
;
H H 0.0000 0.0000
;
International Tables for Crystallography
(Vol. C, Table 6.1.1.4)
;
Cu Cu 0.3201 1.2651
;
International Tables for Crystallography
(Vol. C, Tables 4.2.6.8 and 6.1.1.4)
;
O O 0.0106 0.0060
;
International Tables for Crystallography
(Vol. C, Tables 4.2.6.8 and 6.1.1.4)
;
S S 0.1246 0.1234
;
International Tables for Crystallography
(Vol. C, Tables 4.2.6.8 and 6.1.1.4)
;

loop_
_geom_angle_atom_site_label_1
_geom_angle_atom_site_label_2
_geom_angle_atom_site_label_3
_geom_angle
_geom_angle_site_symmetry_1
_geom_angle_site_symmetry_3
O5 Cu1 O5 180.0 . 2_666
O5 Cu1 O4 94.14(9) . .
O5 Cu1 O4 85.86(10) 2_666 .
O5 Cu1 O4 85.86(10) . 2_666
O5 Cu1 O4 94.14(9) 2_666 2_666
O4 Cu1 O4 180.0 . 2_666
O6 Cu2 O4 176.29(8) . .
O6 Cu2 O7 85.61(9) . 2_656
O4 Cu2 O7 96.12(9) . 2_656
O6 Cu2 O4 98.63(9) . 2_766
O4 Cu2 O4 79.53(10) . 2_766
O7 Cu2 O4 175.30(8) 2_656 2_766
O6 Cu2 O5 78.34(9) . 1_655
O4 Cu2 O5 104.28(9) . 1_655
O7 Cu2 O5 105.48(9) 2_656 1_655
O4 Cu2 O5 77.49(9) 2_766 1_655
O6 Cu2 Cu3 39.82(6) . 1_655
O4 Cu2 Cu3 143.14(7) . 1_655
O7 Cu2 Cu3 91.62(6) 2_656 1_655
O4 Cu2 Cu3 92.94(6) 2_766 1_655
O5 Cu2 Cu3 39.22(6) 1_655 1_655
O5 Cu3 O7 175.42(8) . .
O5 Cu3 O6 85.30(9) . 1_455
O7 Cu3 O6 98.53(9) . 1_455
O5 Cu3 O7 94.07(9) . 2_656
O7 Cu3 O7 81.60(9) . 2_656
O6 Cu3 O7 165.87(9) 1_455 2_656
O5 Cu3 O6 104.97(8) . 2_656
O7 Cu3 O6 78.16(8) . 2_656
O6 Cu3 O6 81.83(9) 1_455 2_656
O7 Cu3 O6 111.85(9) 2_656 2_656
O5 Cu3 Cu3 134.55(7) . 2_656
O7 Cu3 Cu3 41.10(6) . 2_656
O6 Cu3 Cu3 137.89(7) 1_455 2_656
O7 Cu3 Cu3 40.50(6) 2_656 2_656
O6 Cu3 Cu3 96.47(5) 2_656 2_656
O5 Cu3 Cu2 47.06(7) . 1_455
O7 Cu3 Cu2 137.08(6) . 1_455
O6 Cu3 Cu2 39.03(6) 1_455 1_455
O7 Cu3 Cu2 140.83(6) 2_656 1_455
O6 Cu3 Cu2 87.20(5) 2_656 1_455
Cu3 Cu3 Cu2 174.88(2) 2_656 1_455
O2 S1 O3 112.59(15) . .
O2 S1 O1 112.60(14) . .
O3 S1 O1 110.44(14) . .
O2 S1 C1 107.99(14) . .
O3 S1 C1 106.23(14) . .
O1 S1 C1 106.56(15) . .
Cu2 O4 Cu1 106.78(11) . .
Cu2 O4 Cu2 100.47(10) . 2_766
Cu1 O4 Cu2 101.13(10) . 2_766
Cu2 O4 H4A 116(3) . .
Cu1 O4 H4A 117(3) . .
Cu2 O4 H4A 114(3) 2_766 .
Cu3 O5 Cu1 107.99(11) . .
Cu3 O5 Cu2 93.72(9) . 1_455
Cu1 O5 Cu2 95.42(9) . 1_455
Cu3 O5 H5A 111(3) . .
Cu1 O5 H5A 116(3) . .
Cu2 O5 H5A 129(3) 1_455 .
Cu2 O6 Cu3 101.16(10) . 1_655
Cu2 O6 Cu3 93.92(8) . 2_656
Cu3 O6 Cu3 98.16(9) 1_655 2_656
Cu2 O6 H6A 113(3) . .
Cu3 O6 H6A 121(3) 1_655 .
Cu3 O6 H6A 124(3) 2_656 .
Cu3 O7 Cu2 102.28(10) . 2_656
Cu3 O7 Cu3 98.39(9) . 2_656
Cu2 O7 Cu3 110.50(10) 2_656 2_656
Cu3 O7 H7A 113(2) . .
Cu2 O7 H7A 111(2) 2_656 .
Cu3 O7 H7A 120(2) 2_656 .
H8A O8 H8B 107(4) . .
H9A O9 H9B 105(4) . .
H10A O10 H10B 113(5) . .
C2 C1 C5 121.3(3) . .
C2 C1 S1 118.3(2) . .
C5 C1 S1 120.4(2) . .
C1 C2 C3 120.3(3) . .
C1 C2 H2 119.8 . .
C3 C2 H2 119.8 . .
C4 C3 C2 120.7(3) . .
C4 C3 H3 119.7 . .
C2 C3 H3 119.7 . .
C3 C4 C5 120.8(3) . 2_567
C3 C4 H4 119.6 . .
C5 C4 H4 119.6 2_567 .
C4 C5 C5 119.0(4) 2_567 2_567
C4 C5 C1 123.1(3) 2_567 .
C5 C5 C1 117.9(4) 2_567 .

loop_
_geom_bond_atom_site_label_1
_geom_bond_atom_site_label_2
_geom_bond_distance
_geom_bond_site_symmetry_2
Cu1 O5 1.934(2) .
Cu1 O5 1.934(2) 2_666
Cu1 O4 1.978(2) .
Cu1 O4 1.978(2) 2_666
Cu2 O6 1.951(2) .
Cu2 O4 1.968(2) .
Cu2 O7 1.991(2) 2_656
Cu2 O4 2.019(2) 2_766
Cu2 O5 2.231(2) 1_655
Cu2 Cu3 3.0405(5) 1_655
Cu3 O5 1.927(2) .
Cu3 O7 1.973(2) .
Cu3 O6 1.985(2) 1_455
Cu3 O7 1.997(2) 2_656
Cu3 O6 2.262(2) 2_656
Cu3 Cu3 3.0049(6) 2_656
Cu3 Cu2 3.0405(5) 1_455
S1 O2 1.440(2) .
S1 O3 1.473(2) .
S1 O1 1.473(2) .
S1 C1 1.773(3) .
O4 Cu2 2.019(2) 2_766
O4 H4A 0.76(4) .
O5 Cu2 2.231(2) 1_455
O5 H5A 0.75(4) .
O6 Cu3 1.985(2) 1_655
O6 Cu3 2.262(2) 2_656
O6 H6A 0.80(4) .
O7 Cu2 1.991(2) 2_656
O7 Cu3 1.997(2) 2_656
O7 H7A 0.86(4) .
O8 H8A 0.76(4) .
O8 H8B 0.81(4) .
O9 H9A 0.77(5) .
O9 H9B 0.86(4) .
O10 H10A 0.82(4) .
O10 H10B 0.67(5) .
C1 C2 1.366(5) .
C1 C5 1.428(4) .
C2 C3 1.400(5) .
C2 H2 0.9500 .
C3 C4 1.363(5) .
C3 H3 0.9500 .
C4 C5 1.422(5) 2_567
C4 H4 0.9500 .
C5 C4 1.422(5) 2_567
C5 C5 1.427(6) 2_567

loop_
_geom_torsion_atom_site_label_1
_geom_torsion_atom_site_label_2
_geom_torsion_atom_site_label_3
_geom_torsion_atom_site_label_4
_geom_torsion
_geom_torsion_site_symmetry_4
O2 S1 C1 C2 -123.6(3) .
O3 S1 C1 C2 115.4(3) .
O1 S1 C1 C2 -2.4(3) .
O2 S1 C1 C5 58.8(3) .
O3 S1 C1 C5 -62.2(3) .
O1 S1 C1 C5 180.0(2) .
C5 C1 C2 C3 0.1(5) .
S1 C1 C2 C3 -177.5(3) .
C1 C2 C3 C4 0.5(5) .
C2 C3 C4 C5 -0.8(5) 2_567
C2 C1 C5 C4 179.6(3) 2_567
S1 C1 C5 C4 -2.9(4) 2_567
C2 C1 C5 C5 -0.3(5) 2_567
S1 C1 C5 C5 177.3(3) 2_567
